data_2103796
loop_
_publ_author_name
'Clemente, Dore Augusto'
'Marzotto, Armando'

_publ_section_title
;
 22 Space-group changes
;
_journal_issue 1
_journal_name_full 'Acta Crystallographica Section B'
_journal_page_first 43
_journal_page_last 50
_journal_paper_doi 10.1107/S0108768102022668
_journal_volume 59
_journal_year 2003
_chemical_formula_sum 'C26 H43 F3 O3 P2 Pd'
_chemical_formula_weight 628.94
_chemical_name_systematic
;
(2,6-bis((Di-t-butylphosphino)methyl)phenoxy)-trifluoroacetato-palladium(ii)
;
_space_group_IT_number 15
_symmetry_space_group_name_Hall '-I 2ya'
_symmetry_space_group_name_H-M 'I 1 2/a 1'
_atom_sites_solution_hydrogens geom
_atom_sites_solution_primary direct
_atom_sites_solution_secondary difmap
_cell_angle_alpha 90.00
_cell_angle_beta 102.76(3)
_cell_angle_gamma 90.00
_cell_formula_units_Z 8
_cell_length_a 20.244(4)
_cell_length_b 10.714(2)
_cell_length_c 27.238(5)
_cell_measurement_temperature 293(2)
_cell_volume 5762(2)
_computing_structure_refinement 'SHELXL-97 (Sheldrick, 1997)'
_computing_structure_solution 'SHELXS-97 (Sheldrick, 1990)'
_diffrn_ambient_temperature 293(2)
_diffrn_measured_fraction_theta_full 0.319
_diffrn_measured_fraction_theta_max 0.319
_diffrn_radiation_monochromator graphite
_diffrn_radiation_source 'fine-focus sealed tube'
_diffrn_radiation_type MoK\a
_diffrn_radiation_wavelength 0.71070
_diffrn_reflns_av_R_equivalents 0.0160
_diffrn_reflns_av_sigmaI/netI 0.0689
_diffrn_reflns_limit_h_max 35
_diffrn_reflns_limit_h_min -35
_diffrn_reflns_limit_k_max 10
_diffrn_reflns_limit_k_min -10
_diffrn_reflns_limit_l_max 45
_diffrn_reflns_limit_l_min -45
_diffrn_reflns_number 26382
_diffrn_reflns_theta_full 47.39
_diffrn_reflns_theta_max 47.39
_diffrn_reflns_theta_min 1.53
_exptl_absorpt_coefficient_mu 0.799
_exptl_crystal_density_diffrn 1.450
_exptl_crystal_density_method 'not measured'
_exptl_crystal_F_000 2608
_refine_diff_density_max 0.624
_refine_diff_density_min -0.305
_refine_ls_extinction_method none
_refine_ls_goodness_of_fit_ref 0.639
_refine_ls_hydrogen_treatment mixed
_refine_ls_matrix_type full
_refine_ls_number_parameters 313
_refine_ls_number_reflns 8546
_refine_ls_number_restraints 0
_refine_ls_restrained_S_all 0.639
_refine_ls_R_factor_all 0.0145
_refine_ls_R_factor_gt 0.0138
_refine_ls_shift/su_max 4.722
_refine_ls_shift/su_mean 0.015
_refine_ls_structure_factor_coef Fsqd
_refine_ls_weighting_details 'calc w=1/[\s^2^(Fo^2^)+(0.0000P)^2^+0.0757P] where P=(Fo^2^+2Fc^2^)/3'
_refine_ls_weighting_scheme calc
_refine_ls_wR_factor_gt 0.0509
_refine_ls_wR_factor_ref 0.0645
_reflns_number_gt 8103
_reflns_number_total 8546
_reflns_threshold_expression >2sigma(I)
_cod_data_source_file an0613.cif
_cod_data_source_block himfue
_cod_original_cell_volume 5761.9(19)
_cod_original_sg_symbol_H-M 'I 2/a'
_cod_database_code 2103796

loop_
_symmetry_equiv_pos_as_xyz
'x, y, z'
'-x+1/2, y, -z'
'x+1/2, y+1/2, z+1/2'
'-x+1, y+1/2, -z+1/2'
'-x, -y, -z'
'x-1/2, -y, z'
'-x+1/2, -y+1/2, -z+1/2'
'x, -y+1/2, z+1/2'

loop_
_atom_site_label
_atom_site_fract_x
_atom_site_fract_y
_atom_site_fract_z
_atom_site_U_iso_or_equiv
_atom_site_adp_type
_atom_site_calc_flag
_atom_site_occupancy
_atom_site_type_symbol
Pd1 0.166400(3) 0.310100(6) 0.358900(2) 0.02000(3) Uiso d 1 Pd
P1 0.262600(10) 0.42870(2) 0.353400(8) 0.02000(4) Uiso d 1 P
P2 0.103200(10) 0.12920(2) 0.365800(8) 0.02000(5) Uiso d 1 P
O1 0.20160(3) 0.19960(5) 0.31210(3) 0.02000(12) Uiso d 1 O
O2 0.12750(3) 0.43130(6) 0.40390(2) 0.02000(10) Uiso d 1 O
C1 0.08110(4) 0.49590(8) 0.38160(3) 0.02000(13) Uiso d 1 C
O3 0.04970(3) 0.49200(6) 0.33760(2) 0.02000(10) Uiso d 1 O
C2 0.05660(4) 0.59310(8) 0.41490(3) 0.02000(12) Uiso d 1 C
F1 0.00680(2) 0.66760(5) 0.391300(18) 0.02000(8) Uiso d 1 F
F2 0.10670(2) 0.66660(5) 0.437300(18) 0.02000(8) Uiso d 1 F
F3 0.03350(2) 0.53820(5) 0.452100(19) 0.02000(8) Uiso d 1 F
C3 0.25040(4) 0.13560(8) 0.34420(3) 0.02000(13) Uiso d 1 C
C4 0.31530(4) 0.18580(7) 0.35650(4) 0.02000(15) Uiso d 1 C
C5 0.36600(4) 0.11650(8) 0.38750(3) 0.02000(12) Uiso d 1 C
C6 0.35020(4) 0.00390(8) 0.40620(3) 0.02000(13) Uiso d 1 C
C7 0.28490(4) -0.04050(8) 0.39720(3) 0.02000(12) Uiso d 1 C
C8 0.23240(4) 0.02780(8) 0.36640(3) 0.02000(12) Uiso d 1 C
C9 0.32280(4) 0.31410(7) 0.33650(3) 0.02000(15) Uiso d 1 C
C10 0.15790(4) -0.00260(8) 0.35510(3) 0.02000(12) Uiso d 1 C
C11 0.31060(3) 0.50120(8) 0.41260(3) 0.02000(13) Uiso d 1 C
C12 0.24400(3) 0.54040(8) 0.29880(3) 0.02000(12) Uiso d 1 C
C13 0.33460(4) 0.39900(9) 0.44900(3) 0.02000(12) Uiso d 1 C
C14 0.37210(4) 0.58130(8) 0.40370(3) 0.02000(13) Uiso d 1 C
C15 0.26600(4) 0.58920(8) 0.43510(3) 0.02000(13) Uiso d 1 C
C16 0.19420(4) 0.46850(8) 0.25690(3) 0.02000(13) Uiso d 1 C
C17 0.30470(4) 0.57050(8) 0.27770(3) 0.02000(13) Uiso d 1 C
C18 0.20690(4) 0.65410(9) 0.31240(3) 0.02000(12) Uiso d 1 C
C19 0.02510(4) 0.10780(8) 0.31550(3) 0.02000(12) Uiso d 1 C
C20 0.09060(4) 0.10040(9) 0.43090(3) 0.02000(12) Uiso d 1 C
C21 0.05650(4) -0.02340(8) 0.43750(3) 0.02000(12) Uiso d 1 C
C22 -0.03300(4) 0.18590(7) 0.32590(3) 0.02000(15) Uiso d 1 C
C23 0.00200(4) -0.02740(8) 0.30630(3) 0.02000(13) Uiso d 1 C
C24 0.05000(4) 0.20590(8) 0.44820(3) 0.02000(14) Uiso d 1 C
C25 0.16170(4) 0.10310(9) 0.46460(3) 0.02000(12) Uiso d 1 C
C26 0.04280(4) 0.15510(9) 0.26740(3) 0.02000(12) Uiso d 1 C
H1 0.4103(6) 0.1461(12) 0.3955(5) 0.020(3) Uiso d 1 H
H2 0.3848(6) -0.0437(12) 0.4255(5) 0.020(3) Uiso d 1 H
H3 0.2754(6) -0.1155(12) 0.4116(5) 0.020(3) Uiso d 1 H
H4 0.3157(7) 0.3100(10) 0.3001(5) 0.020(3) Uiso d 1 H
H5 0.3688(6) 0.3430(13) 0.3496(5) 0.020(3) Uiso d 1 H
H6 0.1507(6) -0.0722(11) 0.3761(5) 0.020(3) Uiso d 1 H
H7 0.1441(6) -0.0290(12) 0.3203(5) 0.020(3) Uiso d 1 H
H8 0.3662(6) 0.3476(12) 0.4366(5) 0.020(3) Uiso d 1 H
H9 0.2968(6) 0.3493(12) 0.4531(5) 0.020(3) Uiso d 1 H
H10 0.3566(6) 0.4341(12) 0.4809(5) 0.020(3) Uiso d 1 H
H11 0.3556(6) 0.6492(12) 0.3816(5) 0.020(3) Uiso d 1 H
H12 0.4011(6) 0.5301(12) 0.3888(5) 0.020(3) Uiso d 1 H
H13 0.3970(6) 0.6133(12) 0.4351(5) 0.020(3) Uiso d 1 H
H14 0.2511(6) 0.6567(13) 0.4122(5) 0.020(3) Uiso d 1 H
H15 0.2914(6) 0.6219(11) 0.4665(5) 0.020(3) Uiso d 1 H
H16 0.2273(6) 0.5444(12) 0.4409(5) 0.020(3) Uiso d 1 H
H17 0.1523(6) 0.4553(12) 0.2670(5) 0.020(3) Uiso d 1 H
H18 0.2135(6) 0.3894(11) 0.2514(5) 0.020(3) Uiso d 1 H
H19 0.1860(6) 0.5162(12) 0.2264(5) 0.020(3) Uiso d 1 H
H20 0.3268(6) 0.4945(12) 0.2718(5) 0.020(3) Uiso d 1 H
H21 0.3356(6) 0.6212(11) 0.3012(5) 0.020(3) Uiso d 1 H
H22 0.2905(6) 0.6150(12) 0.2466(5) 0.020(3) Uiso d 1 H
H23 0.1747(6) 0.6284(11) 0.3315(5) 0.020(3) Uiso d 1 H
H24 0.1836(7) 0.6952(10) 0.2822(5) 0.020(3) Uiso d 1 H
H25 0.2389(6) 0.7107(12) 0.3321(5) 0.020(3) Uiso d 1 H
H26 0.0108(6) -0.0224(12) 0.4182(5) 0.020(3) Uiso d 1 H
H27 0.0564(6) -0.0353(12) 0.4724(5) 0.020(3) Uiso d 1 H
H28 0.0809(6) -0.0904(12) 0.4262(5) 0.020(3) Uiso d 1 H
H29 -0.0482(6) 0.1515(13) 0.3540(5) 0.020(3) Uiso d 1 H
H30 -0.0697(7) 0.1855(10) 0.2968(5) 0.020(3) Uiso d 1 H
H31 -0.0180(6) 0.2700(13) 0.3334(5) 0.020(3) Uiso d 1 H
H32 -0.0112(6) -0.0594(11) 0.3356(5) 0.020(3) Uiso d 1 H
H33 0.0384(6) -0.0768(11) 0.2994(5) 0.020(3) Uiso d 1 H
H34 -0.0359(6) -0.0312(12) 0.2780(5) 0.020(3) Uiso d 1 H
H35 0.0052(7) 0.2076(12) 0.4273(5) 0.020(3) Uiso d 1 H
H36 0.0720(6) 0.2841(13) 0.4456(5) 0.020(3) Uiso d 1 H
H37 0.0475(7) 0.1919(10) 0.4825(5) 0.020(3) Uiso d 1 H
H38 0.1883(6) 0.0372(12) 0.4550(5) 0.020(3) Uiso d 1 H
H39 0.1589(6) 0.0918(12) 0.4990(5) 0.020(3) Uiso d 1 H
H40 0.1826(7) 0.1818(11) 0.4610(5) 0.020(3) Uiso d 1 H
H41 0.0794(6) 0.1069(11) 0.2603(5) 0.020(3) Uiso d 1 H
H42 0.0559(6) 0.2410(12) 0.2714(5) 0.020(3) Uiso d 1 H
H43 0.0040(6) 0.1471(12) 0.2400(5) 0.020(3) Uiso d 1 H

loop_
_atom_type_symbol
_atom_type_description
_atom_type_scat_dispersion_real
_atom_type_scat_dispersion_imag
_atom_type_scat_source
Pd Pd -0.9988 1.0072 'International Tables Vol C Tables 4.2.6.8 and 6.1.1.4'
P P 0.1023 0.0942 'International Tables Vol C Tables 4.2.6.8 and 6.1.1.4'
F F 0.0171 0.0103 'International Tables Vol C Tables 4.2.6.8 and 6.1.1.4'
O O 0.0106 0.0060 'International Tables Vol C Tables 4.2.6.8 and 6.1.1.4'
C C 0.0033 0.0016 'International Tables Vol C Tables 4.2.6.8 and 6.1.1.4'
H H 0.0000 0.0000 'International Tables Vol C Tables 4.2.6.8 and 6.1.1.4'

loop_
_geom_angle_atom_site_label_1
_geom_angle_atom_site_label_2
_geom_angle_atom_site_label_3
_geom_angle
O1 Pd1 O2 176.64(3)
O1 Pd1 P2 80.71(3)
O2 Pd1 P2 100.71(2)
O1 Pd1 P1 82.06(3)
O2 Pd1 P1 97.35(2)
P2 Pd1 P1 156.998(8)
O1 Pd1 C3 30.41(3)
O2 Pd1 C3 152.75(3)
P2 Pd1 C3 78.87(2)
P1 Pd1 C3 78.55(2)
C9 P1 C11 104.20(4)
C9 P1 C12 104.61(4)
C11 P1 C12 113.26(4)
C9 P1 Pd1 104.82(3)
C11 P1 Pd1 116.81(3)
C12 P1 Pd1 111.67(3)
C10 P2 C19 103.27(4)
C10 P2 C20 103.54(4)
C19 P2 C20 113.90(4)
C10 P2 Pd1 105.09(3)
C19 P2 Pd1 115.51(3)
C20 P2 Pd1 113.69(3)
C3 O1 Pd1 101.65(6)
C1 O2 Pd1 114.63(6)
O2 C1 O3 130.16(8)
O2 C1 C2 113.96(7)
O3 C1 C2 115.81(7)
F2 C2 F1 106.68(7)
F2 C2 F3 105.81(7)
F1 C2 F3 105.89(6)
F2 C2 C1 111.23(6)
F1 C2 C1 115.46(7)
F3 C2 C1 111.17(7)
O1 C3 C8 118.59(7)
O1 C3 C4 118.43(8)
C8 C3 C4 122.78(7)
O1 C3 Pd1 47.94(4)
C8 C3 Pd1 106.59(6)
C4 C3 Pd1 107.35(6)
C3 C4 C5 118.10(8)
C3 C4 C9 115.69(7)
C5 C4 C9 126.15(8)
C6 C5 C4 119.51(7)
C6 C5 H1 120.2(8)
C4 C5 H1 120.3(8)
C5 C6 C7 122.06(7)
C5 C6 H2 118.9(8)
C7 C6 H2 119.1(8)
C6 C7 C8 119.79(8)
C6 C7 H3 120.2(7)
C8 C7 H3 120.0(8)
C3 C8 C7 117.15(7)
C3 C8 C10 115.96(7)
C7 C8 C10 126.89(8)
C4 C9 P1 113.04(7)
C4 C9 H4 109.0(7)
P1 C9 H4 109.0(7)
C4 C9 H5 108.9(8)
P1 C9 H5 109.0(8)
H4 C9 H5 107.7(11)
C8 C10 P2 114.10(6)
C8 C10 H6 108.6(7)
P2 C10 H6 108.6(7)
C8 C10 H7 108.8(7)
P2 C10 H7 108.8(7)
H6 C10 H7 107.7(10)
C13 C11 C15 108.85(7)
C13 C11 C14 110.58(6)
C15 C11 C14 106.47(7)
C13 C11 P1 107.60(6)
C15 C11 P1 111.38(5)
C14 C11 P1 111.95(6)
C17 C12 C18 114.29(7)
C17 C12 C16 106.20(7)
C18 C12 C16 107.56(6)
C17 C12 P1 113.66(6)
C18 C12 P1 109.92(6)
C16 C12 P1 104.47(6)
C11 C13 H8 109.5(8)
C11 C13 H9 109.6(7)
H8 C13 H9 109.5(11)
C11 C13 H10 109.5(8)
H8 C13 H10 109.3(10)
H9 C13 H10 109.5(10)
C11 C14 H11 109.5(7)
C11 C14 H12 109.4(8)
H11 C14 H12 109.3(10)
C11 C14 H13 109.7(8)
H11 C14 H13 109.4(11)
H12 C14 H13 109.5(10)
C11 C15 H14 109.5(8)
C11 C15 H15 109.6(7)
H14 C15 H15 109.5(11)
C11 C15 H16 109.5(8)
H14 C15 H16 109.4(10)
H15 C15 H16 109.3(11)
C12 C16 H17 109.6(7)
C12 C16 H18 109.5(7)
H17 C16 H18 109.4(10)
C12 C16 H19 109.5(7)
H17 C16 H19 109.4(10)
H18 C16 H19 109.5(11)
C12 C17 H20 109.4(7)
C12 C17 H21 109.5(8)
H20 C17 H21 109.5(10)
C12 C17 H22 109.5(7)
H20 C17 H22 109.5(10)
H21 C17 H22 109.4(11)
C12 C18 H23 109.5(7)
C12 C18 H24 109.6(8)
H23 C18 H24 109.4(11)
C12 C18 H25 109.5(8)
H23 C18 H25 109.5(11)
H24 C18 H25 109.4(10)
C26 C19 C22 108.46(7)
C26 C19 C23 107.28(7)
C22 C19 C23 109.36(6)
C26 C19 P2 105.64(5)
C22 C19 P2 111.16(6)
C23 C19 P2 114.65(6)
C21 C20 C25 109.69(7)
C21 C20 C24 108.55(7)
C25 C20 C24 107.44(7)
C21 C20 P2 114.53(6)
C25 C20 P2 105.00(6)
C24 C20 P2 111.37(6)
C20 C21 H26 109.5(8)
C20 C21 H27 109.4(8)
H26 C21 H27 109.4(10)
C20 C21 H28 109.5(8)
H26 C21 H28 109.6(10)
H27 C21 H28 109.4(11)
C19 C22 H29 109.6(8)
C19 C22 H30 109.5(8)
H29 C22 H30 109.3(11)
C19 C22 H31 109.6(7)
H29 C22 H31 109.5(11)
H30 C22 H31 109.4(10)
C19 C23 H32 109.5(7)
C19 C23 H33 109.6(7)
H32 C23 H33 109.5(10)
C19 C23 H34 109.5(8)
H32 C23 H34 109.4(10)
H33 C23 H34 109.4(11)
C20 C24 H35 109.4(8)
C20 C24 H36 109.4(8)
H35 C24 H36 109.5(11)
C20 C24 H37 109.4(7)
H35 C24 H37 109.6(11)
H36 C24 H37 109.5(10)
C20 C25 H38 109.5(7)
C20 C25 H39 109.5(7)
H38 C25 H39 109.4(10)
C20 C25 H40 109.5(8)
H38 C25 H40 109.4(11)
H39 C25 H40 109.5(11)
C19 C26 H41 109.6(8)
C19 C26 H42 109.6(7)
H41 C26 H42 109.5(10)
C19 C26 H43 109.4(8)
H41 C26 H43 109.4(11)
H42 C26 H43 109.4(11)

loop_
_geom_bond_atom_site_label_1
_geom_bond_atom_site_label_2
_geom_bond_distance
Pd1 O1 1.9838(7)
Pd1 O2 2.0579(7)
Pd1 P2 2.3526(4)
Pd1 P1 2.3577(4)
Pd1 C3 2.6169(9)
P1 C9 1.8581(9)
P1 C11 1.8589(9)
P1 C12 1.8811(9)
P2 C10 1.8568(9)
P2 C19 1.8635(10)
P2 C20 1.8720(9)
O1 C3 1.3524(11)
O2 C1 1.2158(10)
C1 O3 1.2270(10)
C1 C2 1.5336(12)
C2 F2 1.3220(10)
C2 F1 1.3343(9)
C2 F3 1.3419(11)
C3 C8 1.3891(12)
C3 C4 1.3904(12)
C4 C5 1.3910(12)
C4 C9 1.4986(12)
C5 C6 1.3744(12)
C5 H1 0.931(12)
C6 C7 1.3750(11)
C6 H2 0.930(13)
C7 C8 1.4053(12)
C7 H3 0.933(12)
C8 C10 1.5068(11)
C9 H4 0.971(14)
C9 H5 0.971(12)
C10 H6 0.970(12)
C10 H7 0.969(12)
C11 C13 1.4850(12)
C11 C15 1.5245(12)
C11 C14 1.5744(11)
C12 C17 1.5021(12)
C12 C18 1.5193(12)
C12 C16 1.5505(12)
C13 H8 0.960(13)
C13 H9 0.959(13)
C13 H10 0.961(13)
C14 H11 0.956(13)
C14 H12 0.957(13)
C14 H13 0.955(12)
C15 H14 0.959(13)
C15 H15 0.961(13)
C15 H16 0.961(12)
C16 H17 0.958(12)
C16 H18 0.959(12)
C16 H19 0.958(13)
C17 H20 0.960(12)
C17 H21 0.959(12)
C17 H22 0.959(13)
C18 H23 0.960(13)
C18 H24 0.960(14)
C18 H25 0.960(13)
C19 C26 1.5196(12)
C19 C22 1.5202(12)
C19 C23 1.5258(12)
C20 C21 1.5241(12)
C20 C25 1.5269(11)
C20 C24 1.5318(13)
C21 H26 0.958(12)
C21 H27 0.960(12)
C21 H28 0.960(12)
C22 H29 0.959(13)
C22 H30 0.959(14)
C22 H31 0.958(13)
C23 H32 0.959(12)
C23 H33 0.959(12)
C23 H34 0.961(12)
C24 H35 0.959(13)
C24 H36 0.959(13)
C24 H37 0.959(14)
C25 H38 0.959(12)
C25 H39 0.959(13)
C25 H40 0.958(12)
C26 H41 0.957(12)
C26 H42 0.957(13)
C26 H43 0.960(12)
